data_2020855
loop_
_publ_author_name
'Swinton Darious, Robert'
'Thomas Muthiah, Packianathan'
'Perdih, Franc'

_publ_section_title
;
 Supramolecular architectures in the salt trimethoprimium
 ferrocene-1-carboxylate and the cocrystal
 4-amino-5-chloro-2,6-dimethylpyrimidine--ferrocene-1-carboxylic acid
 (1/1)
;
_journal_coeditor_code KU3202
_journal_issue 9
_journal_name_full 'Acta Crystallographica Section C'
_journal_page_first
;
;
_journal_paper_doi 10.1107/S2053229617011913
_journal_volume 73
_journal_year 2017
_chemical_formula_iupac '(C14 H19 N4 O3) [Fe (C5 H5) (C6 H4 O2)]'
_chemical_formula_moiety 'C14 H19 N4 O3, C11 H9 Fe O2'
_chemical_formula_sum 'C25 H28 Fe N4 O5'
_chemical_formula_weight 520.36
_chemical_name_common
;
Trimethoprimium ferrocenecarboxylate
;
_chemical_name_systematic
;
2,4-Diamino-5-(3,4,5-trimethoxybenzyl)pyrimidin-1-ium ferrocene-1-carboxylate
;
_space_group_crystal_system monoclinic
_space_group_IT_number 14
_space_group_name_Hall '-P 2yn'
_space_group_name_H-M_alt 'P 1 21/n 1'
_symmetry_space_group_name_Hall '-P 2yn'
_symmetry_space_group_name_H-M 'P 1 21/n 1'
_atom_sites_solution_hydrogens mixed
_audit_creation_method SHELXL-2014/7
_cell_angle_alpha 90
_cell_angle_beta 92.291(2)
_cell_angle_gamma 90
_cell_formula_units_Z 4
_cell_length_a 10.3583(2)
_cell_length_b 13.1393(3)
_cell_length_c 17.7722(4)
_cell_measurement_reflns_used 9929
_cell_measurement_temperature 293(2)
_cell_measurement_theta_max 29.7770
_cell_measurement_theta_min 3.8520
_cell_volume 2416.88(9)
_computing_cell_refinement
;
CrysAlis PRO (Agilent, 2013)
;
_computing_data_collection
;
CrysAlis PRO (Agilent, 2013)
;
_computing_data_reduction
;
CrysAlis PRO (Agilent, 2013)
;
_computing_molecular_graphics
;
PLATON (Spek, 2009) and Mercury (Macrae <i>et al.</i>, 2008)
;
_computing_publication_material
;
PLATON (Spek, 2009)
;
_computing_structure_refinement
;
SHELXL2014 (Sheldrick, 2015)
;
_computing_structure_solution
;
SIR97 (Altomare <i>et al.</i>,  1999)
;
_diffrn_ambient_temperature 293(2)
_diffrn_detector_area_resol_mean 10.4933
_diffrn_measured_fraction_theta_full 0.998
_diffrn_measured_fraction_theta_max 0.999
_diffrn_measurement_device_type 'Agilent SuperNova Dual Source diffractometer with an Atlas detector'
_diffrn_measurement_method '\w scans'
_diffrn_radiation_monochromator mirror
_diffrn_radiation_source 'SuperNova (Mo) X-ray Source'
_diffrn_radiation_type MoK\a
_diffrn_radiation_wavelength 0.71073
_diffrn_reflns_av_R_equivalents 0.0250
_diffrn_reflns_limit_h_max 13
_diffrn_reflns_limit_h_min -13
_diffrn_reflns_limit_k_max 17
_diffrn_reflns_limit_k_min -17
_diffrn_reflns_limit_l_max 23
_diffrn_reflns_limit_l_min -22
_diffrn_reflns_number 22853
_diffrn_reflns_theta_full 25.242
_diffrn_reflns_theta_max 27.481
_diffrn_reflns_theta_min 3.101
_exptl_absorpt_coefficient_mu 0.668
_exptl_absorpt_correction_T_max 1.00000
_exptl_absorpt_correction_T_min 0.88828
_exptl_absorpt_correction_type multi-scan
_exptl_absorpt_process_details
;
(CrysAlis PRO; Agilent, 2013)
;
_exptl_crystal_colour orange
_exptl_crystal_density_diffrn 1.430
_exptl_crystal_description prism
_exptl_crystal_F_000 1088
_exptl_crystal_size_max 0.200
_exptl_crystal_size_mid 0.180
_exptl_crystal_size_min 0.120
_refine_diff_density_max 0.289
_refine_diff_density_min -0.262
_refine_ls_extinction_method none
_refine_ls_goodness_of_fit_ref 1.066
_refine_ls_hydrogen_treatment mixed
_refine_ls_matrix_type full
_refine_ls_number_parameters 380
_refine_ls_number_reflns 5532
_refine_ls_number_restraints 65
_refine_ls_restrained_S_all 1.077
_refine_ls_R_factor_all 0.0438
_refine_ls_R_factor_gt 0.0344
_refine_ls_shift/su_max 0.001
_refine_ls_shift/su_mean 0.000
_refine_ls_structure_factor_coef Fsqd
_refine_ls_weighting_details 'w=1/[\s^2^(Fo^2^)+(0.0374P)^2^+1.0417P] where P=(Fo^2^+2Fc^2^)/3'
_refine_ls_weighting_scheme calc
_refine_ls_wR_factor_gt 0.0851
_refine_ls_wR_factor_ref 0.0903
_reflns_number_gt 4661
_reflns_number_total 5532
_reflns_threshold_expression 'I > 2\s(I)'
_cod_data_source_file ku3202sup1.cif
_cod_data_source_block I
_cod_database_code 2020855
_shelx_space_group_comment
;
The symmetry employed for this shelxl refinement is uniquely defined
by the following loop, which should always be used as a source of
symmetry information in preference to the above space-group names.
They are only intended as comments.
;
_shelx_estimated_absorpt_t_min 0.878
_shelx_estimated_absorpt_t_max 0.924

loop_
_space_group_symop_operation_xyz
'x, y, z'
'-x+1/2, y+1/2, -z+1/2'
'-x, -y, -z'
'x-1/2, -y-1/2, z-1/2'

loop_
_atom_site_type_symbol
_atom_site_label
_atom_site_fract_x
_atom_site_fract_y
_atom_site_fract_z
_atom_site_U_iso_or_equiv
_atom_site_adp_type
_atom_site_calc_flag
_atom_site_occupancy
_atom_site_disorder_assembly
_atom_site_disorder_group
Fe Fe1 0.89753(2) 0.35264(2) 0.28429(2) 0.03347(9) Uani d 1 . .
O O10 0.23223(15) 0.45715(11) -0.02959(8) 0.0504(4) Uani d 1 . .
O O11 0.36542(13) 0.60489(11) -0.10063(7) 0.0418(3) Uani d 1 . .
O O12 0.38883(16) 0.78851(11) -0.04493(8) 0.0545(4) Uani d 1 . .
N N1 0.36468(14) 0.56069(12) 0.30455(8) 0.0315(3) Uani d 1 . .
H H1 0.4201(17) 0.5125(14) 0.3016(11) 0.038 Uiso d 1 . .
N N2 0.38288(19) 0.55051(17) 0.43304(9) 0.0525(5) Uani d 1 . .
H H2A 0.367(2) 0.5739(18) 0.4764(9) 0.063 Uiso d 1 . .
H H2B 0.452(2) 0.513(2) 0.4268(14) 0.063 Uiso d 1 . .
N N3 0.22436(14) 0.65420(11) 0.37945(8) 0.0332(3) Uani d 1 . .
N N4 0.06909(15) 0.75512(13) 0.32431(9) 0.0371(3) Uani d 1 . .
H H4A 0.0403(19) 0.7634(16) 0.3680(8) 0.045 Uiso d 1 . .
H H4B 0.029(2) 0.7868(16) 0.2860(12) 0.045 Uiso d 1 . .
C C2 0.32288(16) 0.58995(14) 0.37236(9) 0.0323(4) Uani d 1 . .
C C4 0.16645(15) 0.69117(12) 0.31625(9) 0.0271(3) Uani d 1 . .
C C5 0.20534(15) 0.66280(12) 0.24231(9) 0.0262(3) Uani d 1 . .
C C6 0.30454(15) 0.59710(13) 0.24068(9) 0.0297(3) Uani d 1 . .
H H6 0.3331 0.5758 0.1943 0.036 Uiso calc 1 . .
C C7 0.12945(16) 0.70021(15) 0.17324(9) 0.0333(4) Uani d 1 . .
H H7A 0.1213 0.7736 0.1763 0.040 Uiso calc 1 . .
H H7B 0.0431 0.6716 0.1734 0.040 Uiso calc 1 . .
C C8 0.18928(16) 0.67319(14) 0.09954(9) 0.0302(3) Uani d 1 . .
C C9 0.17956(17) 0.57484(14) 0.07094(9) 0.0338(4) Uani d 1 . .
H H9 0.1340 0.5255 0.0964 0.041 Uiso calc 1 . .
C C10 0.23812(17) 0.55041(13) 0.00416(9) 0.0335(4) Uani d 1 . .
C C11 0.30972(17) 0.62370(14) -0.03303(9) 0.0325(4) Uani d 1 . .
C C12 0.31718(17) 0.72197(14) -0.00447(9) 0.0350(4) Uani d 1 . .
C C13 0.25607(17) 0.74691(14) 0.06150(9) 0.0353(4) Uani d 1 . .
H H13 0.2602 0.8131 0.0799 0.042 Uiso calc 1 . .
C C14 0.1625(2) 0.37839(17) 0.00545(15) 0.0598(6) Uani d 1 . .
H H14A 0.2030 0.3629 0.0536 0.090 Uiso calc 1 . .
H H14B 0.1619 0.3187 -0.0257 0.090 Uiso calc 1 . .
H H14C 0.0753 0.4003 0.0122 0.090 Uiso calc 1 . .
C C15 0.4678(2) 0.53350(17) -0.09913(13) 0.0563(6) Uani d 1 . .
H H15A 0.4380 0.4697 -0.0800 0.084 Uiso calc 1 . .
H H15B 0.5378 0.5583 -0.0671 0.084 Uiso calc 1 . .
H H15C 0.4972 0.5241 -0.1492 0.084 Uiso calc 1 . .
C C16 0.3895(3) 0.89192(19) -0.02347(16) 0.0814(9) Uani d 1 . .
H H16A 0.4118 0.8973 0.0293 0.122 Uiso calc 1 . .
H H16B 0.3053 0.9206 -0.0335 0.122 Uiso calc 1 . .
H H16C 0.4518 0.9282 -0.0517 0.122 Uiso calc 1 . .
O O1 0.53629(11) 0.41127(10) 0.28772(7) 0.0349(3) Uani d 1 . .
O O2 0.61499(14) 0.44439(13) 0.40353(7) 0.0543(4) Uani d 1 . .
C C17 0.82803(18) 0.30408(16) 0.38428(12) 0.0441(5) Uani d 1 . .
H H17 0.8410 0.3350 0.4310 0.053 Uiso calc 1 . .
C C18 0.90718(19) 0.22895(16) 0.35336(15) 0.0548(6) Uani d 1 . .
H H18 0.9819 0.2019 0.3762 0.066 Uiso calc 1 . .
C C19 0.8540(2) 0.20179(15) 0.28207(16) 0.0561(6) Uani d 1 . .
H H19 0.8871 0.1533 0.2500 0.067 Uiso calc 1 . .
C C20 0.74153(17) 0.26098(14) 0.26751(13) 0.0432(5) Uani d 1 . .
H H20 0.6885 0.2587 0.2241 0.052 Uiso calc 1 . .
C C21 0.72409(16) 0.32428(13) 0.33097(10) 0.0335(4) Uani d 1 . .
C C22A 0.8799(6) 0.4776(5) 0.2125(4) 0.0428(13) Uani d 0.573(10) A 1
H H22A 0.8044 0.5047 0.1907 0.051 Uiso calc 0.573(10) A 1
C C23A 0.9390(10) 0.5058(7) 0.2822(4) 0.0475(17) Uani d 0.573(10) A 1
H H23A 0.9081 0.5543 0.3150 0.057 Uiso calc 0.573(10) A 1
C C24A 1.0509(9) 0.4492(9) 0.2935(6) 0.061(2) Uani d 0.573(10) A 1
H H24A 1.1078 0.4536 0.3352 0.073 Uiso calc 0.573(10) A 1
C C25A 1.0639(7) 0.3851(6) 0.2325(6) 0.066(2) Uani d 0.573(10) A 1
H H25A 1.1315 0.3398 0.2261 0.079 Uiso calc 0.573(10) A 1
C C26A 0.9571(9) 0.4001(5) 0.1817(4) 0.0557(17) Uani d 0.573(10) A 1
H H26A 0.9407 0.3657 0.1366 0.067 Uiso calc 0.573(10) A 1
C C22B 0.9161(11) 0.5008(10) 0.2590(8) 0.054(3) Uani d 0.427(10) A 2
H H22B 0.8580 0.5522 0.2698 0.065 Uiso calc 0.427(10) A 2
C C23B 1.0227(13) 0.4685(10) 0.3061(8) 0.042(2) Uani d 0.427(10) A 2
H H23B 1.0457 0.4939 0.3536 0.050 Uiso calc 0.427(10) A 2
C C24B 1.0868(7) 0.3911(6) 0.2677(5) 0.0390(16) Uani d 0.427(10) A 2
H H24B 1.1619 0.3584 0.2850 0.047 Uiso calc 0.427(10) A 2
C C25B 1.0200(10) 0.3709(9) 0.1994(5) 0.053(2) Uani d 0.427(10) A 2
H H25B 1.0398 0.3214 0.1643 0.063 Uiso calc 0.427(10) A 2
C C26B 0.9146(9) 0.4420(10) 0.1944(5) 0.058(2) Uani d 0.427(10) A 2
H H26B 0.8549 0.4476 0.1541 0.070 Uiso calc 0.427(10) A 2
C C27 0.61875(16) 0.39922(14) 0.34184(10) 0.0322(4) Uani d 1 . .

loop_
_atom_site_aniso_label
_atom_site_aniso_U_11
_atom_site_aniso_U_22
_atom_site_aniso_U_33
_atom_site_aniso_U_12
_atom_site_aniso_U_13
_atom_site_aniso_U_23
Fe1 0.02669(13) 0.03286(14) 0.04103(15) -0.00177(10) 0.00363(10) 0.00341(11)
O10 0.0730(10) 0.0394(7) 0.0398(7) -0.0100(7) 0.0163(7) -0.0081(6)
O11 0.0554(8) 0.0485(8) 0.0222(6) 0.0097(6) 0.0121(5) 0.0010(5)
O12 0.0776(10) 0.0441(8) 0.0441(8) -0.0137(7) 0.0312(7) -0.0015(6)
N1 0.0297(7) 0.0378(8) 0.0272(7) 0.0090(6) 0.0036(5) -0.0010(6)
N2 0.0559(11) 0.0769(13) 0.0246(8) 0.0280(10) -0.0012(7) -0.0003(8)
N3 0.0343(7) 0.0418(8) 0.0235(7) 0.0059(6) 0.0033(6) -0.0031(6)
N4 0.0391(8) 0.0469(9) 0.0259(7) 0.0139(7) 0.0085(6) -0.0018(7)
C2 0.0328(8) 0.0384(9) 0.0257(8) 0.0019(7) 0.0017(6) -0.0005(7)
C4 0.0260(8) 0.0305(8) 0.0251(7) -0.0022(6) 0.0048(6) -0.0025(6)
C5 0.0259(7) 0.0306(8) 0.0227(7) -0.0002(6) 0.0063(6) -0.0001(6)
C6 0.0300(8) 0.0368(9) 0.0227(7) 0.0021(7) 0.0059(6) -0.0019(7)
C7 0.0318(8) 0.0445(10) 0.0240(8) 0.0095(7) 0.0062(6) 0.0015(7)
C8 0.0296(8) 0.0403(9) 0.0210(7) 0.0073(7) 0.0029(6) 0.0020(7)
C9 0.0358(9) 0.0402(9) 0.0258(8) -0.0009(8) 0.0058(7) 0.0043(7)
C10 0.0390(9) 0.0357(9) 0.0259(8) 0.0015(7) 0.0007(7) -0.0012(7)
C11 0.0375(9) 0.0408(9) 0.0195(7) 0.0041(7) 0.0050(6) 0.0006(7)
C12 0.0386(9) 0.0399(10) 0.0271(8) -0.0006(8) 0.0080(7) 0.0033(7)
C13 0.0440(10) 0.0356(9) 0.0267(8) 0.0022(8) 0.0073(7) -0.0029(7)
C14 0.0697(15) 0.0401(11) 0.0708(16) -0.0098(11) 0.0187(12) -0.0080(11)
C15 0.0716(15) 0.0512(12) 0.0484(12) 0.0195(11) 0.0299(11) 0.0090(10)
C16 0.130(3) 0.0467(14) 0.0704(17) -0.0218(16) 0.0438(17) 0.0007(13)
O1 0.0326(6) 0.0411(7) 0.0309(6) 0.0066(5) -0.0012(5) -0.0018(5)
O2 0.0486(8) 0.0816(11) 0.0323(7) 0.0195(8) -0.0019(6) -0.0120(7)
C17 0.0344(9) 0.0498(12) 0.0481(11) -0.0014(8) 0.0008(8) 0.0203(9)
C18 0.0337(10) 0.0407(11) 0.0898(17) 0.0036(9) -0.0010(10) 0.0248(11)
C19 0.0365(10) 0.0307(10) 0.1015(19) 0.0018(8) 0.0080(11) -0.0077(11)
C20 0.0292(9) 0.0335(9) 0.0668(13) -0.0025(7) 0.0019(8) -0.0084(9)
C21 0.0268(8) 0.0327(9) 0.0412(9) -0.0019(7) 0.0027(7) 0.0083(7)
C22A 0.044(3) 0.040(3) 0.044(3) 0.0012(19) 0.004(2) 0.011(2)
C23A 0.063(4) 0.036(2) 0.043(3) -0.018(3) -0.003(2) 0.008(2)
C24A 0.040(4) 0.064(6) 0.078(5) -0.018(3) -0.003(3) 0.024(4)
C25A 0.039(4) 0.072(4) 0.088(6) 0.004(3) 0.021(4) 0.026(4)
C26A 0.067(5) 0.054(3) 0.048(3) 0.008(3) 0.022(3) 0.005(2)
C22B 0.039(4) 0.047(5) 0.075(7) 0.004(3) -0.001(4) 0.026(5)
C23B 0.036(5) 0.035(3) 0.055(4) -0.008(3) 0.013(3) -0.002(3)
C24B 0.029(3) 0.046(3) 0.043(4) -0.004(2) 0.006(3) 0.004(3)
C25B 0.044(5) 0.076(5) 0.039(4) -0.015(4) 0.012(3) -0.003(3)
C26B 0.047(5) 0.075(7) 0.052(5) -0.007(4) -0.005(4) 0.028(4)
C27 0.0288(8) 0.0376(9) 0.0306(8) -0.0008(7) 0.0051(6) 0.0037(7)

loop_
_atom_type_symbol
_atom_type_description
_atom_type_scat_dispersion_real
_atom_type_scat_dispersion_imag
_atom_type_scat_source
C C 0.0033 0.0016 'International Tables Vol C Tables 4.2.6.8 and 6.1.1.4'
H H 0.0000 0.0000 'International Tables Vol C Tables 4.2.6.8 and 6.1.1.4'
N N 0.0061 0.0033 'International Tables Vol C Tables 4.2.6.8 and 6.1.1.4'
O O 0.0106 0.0060 'International Tables Vol C Tables 4.2.6.8 and 6.1.1.4'
Fe Fe 0.3463 0.8444 'International Tables Vol C Tables 4.2.6.8 and 6.1.1.4'

loop_
_geom_angle_atom_site_label_1
_geom_angle_atom_site_label_2
_geom_angle_atom_site_label_3
_geom_angle
C26B Fe1 C22B 40.4(4)
C26B Fe1 C25B 41.9(3)
C22B Fe1 C25B 69.5(4)
C26B Fe1 C23B 68.6(5)
C22B Fe1 C23B 41.3(4)
C25B Fe1 C23B 68.8(4)
C26B Fe1 C20 109.1(2)
C22B Fe1 C20 128.7(3)
C25B Fe1 C20 118.7(2)
C23B Fe1 C20 166.9(3)
C20 Fe1 C25A 138.1(3)
C26B Fe1 C19 125.8(4)
C22B Fe1 C19 164.5(4)
C25B Fe1 C19 104.3(3)
C23B Fe1 C19 151.1(4)
C20 Fe1 C19 40.83(8)
C25A Fe1 C19 112.8(2)
C20 Fe1 C24A 175.8(3)
C25A Fe1 C24A 39.8(3)
C19 Fe1 C24A 141.4(3)
C26B Fe1 C18 161.4(5)
C22B Fe1 C18 154.8(4)
C25B Fe1 C18 121.8(4)
C23B Fe1 C18 117.9(4)
C20 Fe1 C18 68.55(9)
C25A Fe1 C18 114.7(2)
C19 Fe1 C18 40.46(10)
C24A Fe1 C18 115.4(3)
C26B Fe1 C21 122.7(3)
C22B Fe1 C21 111.2(3)
C25B Fe1 C21 155.8(3)
C23B Fe1 C21 128.7(3)
C20 Fe1 C21 40.79(8)
C25A Fe1 C21 176.5(3)
C19 Fe1 C21 68.42(8)
C24A Fe1 C21 141.0(3)
C18 Fe1 C21 68.44(8)
C20 Fe1 C26A 108.5(3)
C25A Fe1 C26A 40.6(3)
C19 Fe1 C26A 110.77(18)
C24A Fe1 C26A 67.6(3)
C18 Fe1 C26A 140.5(2)
C21 Fe1 C26A 136.0(3)
C26B Fe1 C17 157.5(4)
C22B Fe1 C17 122.4(4)
C25B Fe1 C17 159.6(4)
C23B Fe1 C17 108.2(4)
C20 Fe1 C17 68.69(9)
C25A Fe1 C17 142.5(3)
C19 Fe1 C17 68.12(10)
C24A Fe1 C17 115.1(3)
C18 Fe1 C17 40.37(9)
C21 Fe1 C17 40.95(7)
C26A Fe1 C17 176.9(3)
C10 O10 C14 118.44(15)
C11 O11 C15 116.28(14)
C12 O12 C16 118.02(17)
C2 N1 C6 119.44(15)
C2 N1 H1 120.2(13)
C6 N1 H1 119.6(13)
C2 N2 H2A 119.5(17)
C2 N2 H2B 118.2(16)
H2A N2 H2B 120(2)
C2 N3 C4 117.88(14)
C4 N4 H4A 118.5(14)
C4 N4 H4B 123.3(14)
H4A N4 H4B 118(2)
N2 C2 N3 120.34(16)
N2 C2 N1 117.16(16)
N3 C2 N1 122.50(15)
N4 C4 N3 117.10(14)
N4 C4 C5 120.34(15)
N3 C4 C5 122.56(15)
C6 C5 C4 115.37(14)
C6 C5 C7 124.36(14)
C4 C5 C7 120.09(14)
C5 C6 N1 122.24(15)
C5 C6 H6 118.9
N1 C6 H6 118.9
C5 C7 C8 114.11(13)
C5 C7 H7A 108.7
C8 C7 H7A 108.7
C5 C7 H7B 108.7
C8 C7 H7B 108.7
H7A C7 H7B 107.6
C13 C8 C9 120.17(15)
C13 C8 C7 119.28(16)
C9 C8 C7 120.53(16)
C8 C9 C10 119.89(16)
C8 C9 H9 120.1
C10 C9 H9 120.1
O10 C10 C9 124.66(16)
O10 C10 C11 115.22(15)
C9 C10 C11 120.12(16)
O11 C11 C12 117.85(16)
O11 C11 C10 122.56(16)
C12 C11 C10 119.39(15)
O12 C12 C11 115.16(15)
O12 C12 C13 124.45(17)
C11 C12 C13 120.38(16)
C8 C13 C12 119.98(17)
C8 C13 H13 120.0
C12 C13 H13 120.0
O10 C14 H14A 109.5
O10 C14 H14B 109.5
H14A C14 H14B 109.5
O10 C14 H14C 109.5
H14A C14 H14C 109.5
H14B C14 H14C 109.5
O11 C15 H15A 109.5
O11 C15 H15B 109.5
H15A C15 H15B 109.5
O11 C15 H15C 109.5
H15A C15 H15C 109.5
H15B C15 H15C 109.5
O12 C16 H16A 109.5
O12 C16 H16B 109.5
H16A C16 H16B 109.5
O12 C16 H16C 109.5
H16A C16 H16C 109.5
H16B C16 H16C 109.5
C18 C17 C21 107.82(19)
C18 C17 Fe1 69.46(12)
C21 C17 Fe1 69.42(11)
C18 C17 H17 126.1
C21 C17 H17 126.1
Fe1 C17 H17 126.6
C19 C18 C17 108.43(18)
C19 C18 Fe1 69.61(13)
C17 C18 Fe1 70.17(11)
C19 C18 H18 125.8
C17 C18 H18 125.8
Fe1 C18 H18 126.0
C18 C19 C20 108.34(19)
C18 C19 Fe1 69.93(12)
C20 C19 Fe1 69.40(11)
C18 C19 H19 125.8
C20 C19 H19 125.8
Fe1 C19 H19 126.4
C19 C20 C21 107.86(19)
C19 C20 Fe1 69.77(11)
C21 C20 Fe1 70.18(10)
C19 C20 H20 126.1
C21 C20 H20 126.1
Fe1 C20 H20 125.6
C20 C21 C17 107.54(17)
C20 C21 C27 127.48(16)
C17 C21 C27 124.98(17)
C20 C21 Fe1 69.03(10)
C17 C21 Fe1 69.63(10)
C27 C21 Fe1 126.39(12)
C23A C22A C26A 107.2(7)
C23A C22A Fe1 69.2(4)
C26A C22A Fe1 68.5(4)
C23A C22A H22A 126.4
C26A C22A H22A 126.4
Fe1 C22A H22A 127.5
C24A C23A C22A 108.6(8)
C24A C23A Fe1 69.3(6)
C22A C23A Fe1 71.0(4)
C24A C23A H23A 125.7
C22A C23A H23A 125.7
Fe1 C23A H23A 125.5
C25A C24A C23A 108.6(8)
C25A C24A Fe1 70.0(5)
C23A C24A Fe1 71.2(5)
C25A C24A H24A 125.7
C23A C24A H24A 125.7
Fe1 C24A H24A 124.8
C24A C25A C26A 108.5(6)
C24A C25A Fe1 70.3(5)
C26A C25A Fe1 70.3(3)
C24A C25A H25A 125.7
C26A C25A H25A 125.7
Fe1 C25A H25A 125.3
C25A C26A C22A 107.0(6)
C25A C26A Fe1 69.2(4)
C22A C26A Fe1 71.3(4)
C25A C26A H26A 126.5
C22A C26A H26A 126.5
Fe1 C26A H26A 124.6
C26B C22B C23B 107.7(9)
C26B C22B Fe1 69.3(6)
C23B C22B Fe1 70.0(7)
C26B C22B H22B 126.1
C23B C22B H22B 126.1
Fe1 C22B H22B 126.1
C24B C23B C22B 107.5(11)
C24B C23B Fe1 71.0(6)
C22B C23B Fe1 68.7(7)
C24B C23B H23B 126.3
C22B C23B H23B 126.3
Fe1 C23B H23B 125.6
C25B C24B C23B 109.4(10)
C25B C24B Fe1 68.7(5)
C23B C24B Fe1 68.7(7)
C25B C24B H24B 125.3
C23B C24B H24B 125.3
Fe1 C24B H24B 128.9
C24B C25B C26B 106.2(8)
C24B C25B Fe1 71.3(5)
C26B C25B Fe1 68.1(4)
C24B C25B H25B 126.9
C26B C25B H25B 126.9
Fe1 C25B H25B 125.4
C22B C26B C25B 109.1(7)
C22B C26B Fe1 70.3(6)
C25B C26B Fe1 70.1(4)
C22B C26B H26B 125.5
C25B C26B H26B 125.5
Fe1 C26B H26B 125.8
O2 C27 O1 124.18(16)
O2 C27 C21 118.51(15)
O1 C27 C21 117.29(15)

loop_
_geom_bond_atom_site_label_1
_geom_bond_atom_site_label_2
_geom_bond_distance
Fe1 C26B 1.996(7)
Fe1 C22B 2.009(13)
Fe1 C25B 2.023(7)
Fe1 C23B 2.027(14)
Fe1 C20 2.0277(18)
Fe1 C25A 2.031(6)
Fe1 C19 2.033(2)
Fe1 C24A 2.035(11)
Fe1 C18 2.037(2)
Fe1 C21 2.0430(17)
Fe1 C26A 2.045(6)
Fe1 C17 2.046(2)
O10 C10 1.365(2)
O10 C14 1.420(3)
O11 C11 1.376(2)
O11 C15 1.415(2)
O12 C12 1.369(2)
O12 C16 1.411(3)
N1 C2 1.352(2)
N1 C6 1.360(2)
N1 H1 0.858(15)
N2 C2 1.328(2)
N2 H2A 0.853(13)
N2 H2B 0.88(3)
N3 C2 1.334(2)
N3 C4 1.343(2)
N4 C4 1.325(2)
N4 H4A 0.850(12)
N4 H4B 0.89(2)
C4 C5 1.439(2)
C5 C6 1.343(2)
C5 C7 1.513(2)
C6 H6 0.9300
C7 C8 1.514(2)
C7 H7A 0.9700
C7 H7B 0.9700
C8 C13 1.382(2)
C8 C9 1.391(2)
C9 C10 1.392(2)
C9 H9 0.9300
C10 C11 1.398(2)
C11 C12 1.388(3)
C12 C13 1.394(2)
C13 H13 0.9300
C14 H14A 0.9600
C14 H14B 0.9600
C14 H14C 0.9600
C15 H15A 0.9600
C15 H15B 0.9600
C15 H15C 0.9600
C16 H16A 0.9600
C16 H16B 0.9600
C16 H16C 0.9600
O1 C27 1.271(2)
O2 C27 1.249(2)
C17 C18 1.409(3)
C17 C21 1.430(2)
C17 H17 0.9300
C18 C19 1.407(3)
C18 H18 0.9300
C19 C20 1.416(3)
C19 H19 0.9300
C20 C21 1.419(3)
C20 H20 0.9300
C21 C27 1.488(2)
C22A C23A 1.409(7)
C22A C26A 1.418(7)
C22A H22A 0.9300
C23A C24A 1.385(11)
C23A H23A 0.9300
C24A C25A 1.384(11)
C24A H24A 0.9300
C25A C26A 1.413(9)
C25A H25A 0.9300
C26A H26A 0.9300
C22B C26B 1.385(13)
C22B C23B 1.423(15)
C22B H22B 0.9300
C23B C24B 1.407(10)
C23B H23B 0.9300
C24B C25B 1.397(9)
C24B H24B 0.9300
C25B C26B 1.437(12)
C25B H25B 0.9300
C26B H26B 0.9300

loop_
_geom_hbond_atom_site_label_D
_geom_hbond_atom_site_label_H
_geom_hbond_atom_site_label_A
_geom_hbond_site_symmetry_A
_geom_hbond_distance_DH
_geom_hbond_distance_HA
_geom_hbond_distance_DA
_geom_hbond_angle_DHA
N1 H1 O1 . 0.858(18) 1.817(18) 2.673(2) 175.7(19)
N2 H2A O2 3_666 0.852(18) 2.148(16) 2.905(2) 148(2)
N2 H2B O2 . 0.88(2) 1.97(2) 2.846(3) 172(2)
N4 H4A O11 4_576 0.850(15) 2.58(2) 3.137(2) 123.9(15)
N4 H4A O12 4_576 0.850(15) 2.349(18) 3.092(2) 146.4(18)
N4 H4B O1 2_555 0.89(2) 2.19(2) 3.032(2) 159.3(18)
C7 H7A O1 2_555 0.97 2.54 3.349(2) 141

loop_
_geom_torsion_atom_site_label_1
_geom_torsion_atom_site_label_2
_geom_torsion_atom_site_label_3
_geom_torsion_atom_site_label_4
_geom_torsion
C4 N3 C2 N2 -179.46(18)
C4 N3 C2 N1 -0.6(3)
C6 N1 C2 N2 178.51(18)
C6 N1 C2 N3 -0.3(3)
C2 N3 C4 N4 -179.78(16)
C2 N3 C4 C5 1.1(2)
N4 C4 C5 C6 -179.61(16)
N3 C4 C5 C6 -0.5(2)
N4 C4 C5 C7 -4.2(2)
N3 C4 C5 C7 174.97(16)
C4 C5 C6 N1 -0.6(2)
C7 C5 C6 N1 -175.78(16)
C2 N1 C6 C5 1.0(3)
C6 C5 C7 C8 -10.9(3)
C4 C5 C7 C8 174.13(15)
C5 C7 C8 C13 -102.38(19)
C5 C7 C8 C9 76.4(2)
C13 C8 C9 C10 0.5(3)
C7 C8 C9 C10 -178.22(15)
C14 O10 C10 C9 -0.4(3)
C14 O10 C10 C11 179.23(18)
C8 C9 C10 O10 -178.51(16)
C8 C9 C10 C11 1.8(3)
C15 O11 C11 C12 118.0(2)
C15 O11 C11 C10 -67.2(2)
O10 C10 C11 O11 2.9(2)
C9 C10 C11 O11 -177.43(16)
O10 C10 C11 C12 177.59(16)
C9 C10 C11 C12 -2.7(3)
C16 O12 C12 C11 173.6(2)
C16 O12 C12 C13 -7.4(3)
O11 C11 C12 O12 -4.7(2)
C10 C11 C12 O12 -179.66(17)
O11 C11 C12 C13 176.24(16)
C10 C11 C12 C13 1.3(3)
C9 C8 C13 C12 -2.0(3)
C7 C8 C13 C12 176.80(15)
O12 C12 C13 C8 -177.92(17)
C11 C12 C13 C8 1.0(3)
C21 C17 C18 C19 -0.3(2)
Fe1 C17 C18 C19 -59.30(15)
C21 C17 C18 Fe1 59.02(13)
C17 C18 C19 C20 0.7(2)
Fe1 C18 C19 C20 -58.95(15)
C17 C18 C19 Fe1 59.64(14)
C18 C19 C20 C21 -0.8(2)
Fe1 C19 C20 C21 -60.11(13)
C18 C19 C20 Fe1 59.28(15)
C19 C20 C21 C17 0.7(2)
Fe1 C20 C21 C17 -59.20(13)
C19 C20 C21 C27 -179.70(17)
Fe1 C20 C21 C27 120.45(18)
C19 C20 C21 Fe1 59.85(14)
C18 C17 C21 C20 -0.2(2)
Fe1 C17 C21 C20 58.82(13)
C18 C17 C21 C27 -179.89(16)
Fe1 C17 C21 C27 -120.84(17)
C18 C17 C21 Fe1 -59.05(13)
C26A C22A C23A C24A 1.2(9)
Fe1 C22A C23A C24A 59.3(6)
C26A C22A C23A Fe1 -58.1(4)
C22A C23A C24A C25A -0.2(10)
Fe1 C23A C24A C25A 60.2(6)
C22A C23A C24A Fe1 -60.4(5)
C23A C24A C25A C26A -0.9(10)
Fe1 C24A C25A C26A 60.1(5)
C23A C24A C25A Fe1 -60.9(6)
C24A C25A C26A C22A 1.6(8)
Fe1 C25A C26A C22A 61.7(4)
C24A C25A C26A Fe1 -60.1(6)
C23A C22A C26A C25A -1.7(7)
Fe1 C22A C26A C25A -60.3(4)
C23A C22A C26A Fe1 58.5(5)
C26B C22B C23B C24B 1.4(13)
Fe1 C22B C23B C24B 60.7(8)
C26B C22B C23B Fe1 -59.3(7)
C22B C23B C24B C25B -2.6(12)
Fe1 C23B C24B C25B 56.6(7)
C22B C23B C24B Fe1 -59.2(8)
C23B C24B C25B C26B 2.8(10)
Fe1 C24B C25B C26B 59.4(5)
C23B C24B C25B Fe1 -56.6(8)
C23B C22B C26B C25B 0.2(12)
Fe1 C22B C26B C25B -59.5(6)
C23B C22B C26B Fe1 59.7(8)
C24B C25B C26B C22B -1.8(10)
Fe1 C25B C26B C22B 59.6(7)
C24B C25B C26B Fe1 -61.5(6)
C20 C21 C27 O2 176.03(19)
C17 C21 C27 O2 -4.4(3)
Fe1 C21 C27 O2 -93.7(2)
C20 C21 C27 O1 -2.4(3)
C17 C21 C27 O1 177.17(16)
Fe1 C21 C27 O1 87.86(19)

_cod_database_fobs_code 2020855
